data_4071115
loop_
_publ_author_name
'Jacques, B\'eatrice'
'Eloi, Antoine'
'Chavarot-Kerlidou, Murielle'
'Rose-Munch, Fran\,coise'
'Rose, Eric'
'G\'erard, H\'el\`ene'
'Herson, Patrick'

_publ_section_title
;
 Unprecedented (\h5-Formylcyclohexadienyl)Mn(CO)3Complexes: Synthesis,
 Structural and Theoretical Characterizations, and Resolution of the
 Planar Chirality
;
_journal_issue 11
_journal_name_full Organometallics
_journal_page_first 2505
_journal_paper_doi 10.1021/om7012666
_journal_volume 27
_journal_year 2008
_chemical_absolute_configuration ad
_chemical_formula_moiety 'C25 H29 Mn1 N2 O4'
_chemical_formula_sum 'C25 H29 Mn N2 O4'
_chemical_formula_weight 476.44
_space_group_IT_number 19
_symmetry_cell_setting orthorhombic
_symmetry_space_group_name_Hall 'P 2ac 2ab'
_symmetry_space_group_name_H-M 'P 21 21 21'
_atom_sites_solution_hydrogens geom
_atom_sites_solution_primary direct
_audit_creation_date 06-01-27
_audit_creation_method CRYSTALS_ver_12.82
_cell_angle_alpha 90
_cell_angle_beta 90
_cell_angle_gamma 90
_cell_formula_units_Z 4
_cell_length_a 10.5344(14)
_cell_length_b 13.9240(8)
_cell_length_c 16.439(2)
_cell_measurement_reflns_used 265
_cell_measurement_temperature 250
_cell_measurement_theta_max 22
_cell_measurement_theta_min 5
_cell_volume 2411.3(5)
_computing_cell_refinement 'Dirax/lsq (Duisenberg & Schreurs, 1989-2000)'
_computing_data_collection 'COLLECT. Nonius (1997-2001).'
_computing_data_reduction 'EvalCCD (Duisenberg & Schreurs 1990-2000)'
_computing_molecular_graphics 'CAMERON (Watkin et al., 1996)'
_computing_publication_material 'CRYSTALS (Betteridge et al., 2003)'
_computing_structure_refinement 'CRYSTALS (Betteridge et al., 2003)'
_computing_structure_solution 'SHELXS 86 (Sheldrick, 1986)'
_diffrn_ambient_temperature 250
_diffrn_measured_fraction_theta_full 0.995
_diffrn_measured_fraction_theta_max 0.981
_diffrn_measurement_device_type 'Nonius Kappa CCD'
_diffrn_measurement_method \w
_diffrn_radiation_monochromator graphite
_diffrn_radiation_type 'Mo K\a'
_diffrn_radiation_wavelength 0.71073
_diffrn_reflns_av_R_equivalents 0.039
_diffrn_reflns_limit_h_max 14
_diffrn_reflns_limit_h_min -14
_diffrn_reflns_limit_k_max 19
_diffrn_reflns_limit_k_min -19
_diffrn_reflns_limit_l_max 23
_diffrn_reflns_limit_l_min -22
_diffrn_reflns_number 21873
_diffrn_reflns_theta_full 25.504
_diffrn_reflns_theta_max 30.005
_diffrn_reflns_theta_min 3.144
_diffrn_standards_number 0
_exptl_absorpt_coefficient_mu 0.580
_exptl_absorpt_correction_T_max 0.94
_exptl_absorpt_correction_T_min 0.94
_exptl_absorpt_correction_type multi-scan
_exptl_absorpt_process_details 'SADABS (Siemens, 1996)'
_exptl_crystal_colour yellow
_exptl_crystal_density_diffrn 1.312
_exptl_crystal_description parallelepiped
_exptl_crystal_F_000 1000
_exptl_crystal_size_max 0.18
_exptl_crystal_size_mid 0.13
_exptl_crystal_size_min 0.10
_refine_diff_density_max 0.30
_refine_diff_density_min -0.25
_refine_ls_abs_structure_details 'Flack, 0 Friedel-pairs'
_refine_ls_abs_structure_Flack 0.106(14)
_refine_ls_extinction_coef 124
_refine_ls_extinction_method 'Larson 1970 Crystallographic Computing eq 22'
_refine_ls_goodness_of_fit_ref 1.0998
_refine_ls_hydrogen_treatment refU
_refine_ls_matrix_type full
_refine_ls_number_parameters 292
_refine_ls_number_reflns 4537
_refine_ls_number_restraints 0
_refine_ls_R_factor_all 0.0543
_refine_ls_R_factor_gt 0.0303
_refine_ls_shift/su_max 0.001220
_refine_ls_structure_factor_coef F
_refine_ls_weighting_details
;
 Method, part 1, Chebychev polynomial, (Watkin, 1994, Prince, 1982) 
 [weight] = 1.0/[A~0~*T~0~(x)+A~1~*T~1~(x) ... +A~n-1~]*T~n-1~(x)] 
 where A~i~ are the Chebychev coefficients listed below and x= Fcalc/Fmax 
 Method = Robust Weighting (Prince, 1982) 
 W = [weight] * [1-(deltaF/6*sigmaF)^2^]^2^ 
 A~i~ are: 
 0.821 -0.689 0.480 -0.291 
;
_refine_ls_weighting_scheme calc
_refine_ls_wR_factor_all 0.0480
_refine_ls_wR_factor_gt 0.0321
_refine_ls_wR_factor_ref 0.0321
_reflns_limit_h_max 14
_reflns_limit_h_min -14
_reflns_limit_k_max 19
_reflns_limit_k_min 0
_reflns_limit_l_max 23
_reflns_limit_l_min 0
_reflns_number_gt 4537
_reflns_number_total 6866
_reflns_threshold_expression I>3.00u(I)
_oxford_structure_analysis_title '12010944 Compound X'
_cod_data_source_file om7012666-file002.cif
_cod_data_source_block CRYSTALS_cif3
_cod_depositor_comments
;
The following automatic conversions were performed:

'_symmetry_cell_setting' value 'Orthorhombic' changed to
'orthorhombic' according to
/home/saulius/struct/CIF-dictionaries/cif_core.dic dictionary named
'cif_core.dic' version 2.4.1 from
2010-06-29.

'_refine_ls_hydrogen_treatment' value 'refu' changed to
'refU' according to
/home/saulius/struct/CIF-dictionaries/cif_core.dic dictionary named
'cif_core.dic' version 2.4.1 from 2010-06-29.

Automatic conversion script
Id: cif_fix_values 1715 2011-07-08 13:25:40Z adriana 
;
_cod_original_sg_symbol_Hall 'P 2ac 2ab''
_cod_original_sg_symbol_H-M 'P 21 21 21 '
_cod_original_formula_sum 'C25 H29 Mn1 N2 O4'
_cod_database_code 4071115

loop_
_symmetry_equiv_pos_as_xyz
x,y,z
x+1/2,-y+1/2,-z
-x,y+1/2,-z+1/2
-x+1/2,-y,z+1/2

loop_
_atom_site_label
_atom_site_type_symbol
_atom_site_fract_x
_atom_site_fract_y
_atom_site_fract_z
_atom_site_U_iso_or_equiv
_atom_site_occupancy
_atom_site_adp_type
_atom_site_refinement_flags_posn
Mn1 Mn 0.77757(3) 0.55850(2) 0.276113(18) 0.0297 1.0000 Uani .
C1 C 0.6798(2) 0.53511(13) 0.15911(12) 0.0294 1.0000 Uani D
C2 C 0.60900(17) 0.49039(13) 0.22131(14) 0.0271 1.0000 Uani .
C3 C 0.57420(17) 0.54473(14) 0.29162(10) 0.0270 1.0000 Uani .
C4 C 0.6106(2) 0.64362(14) 0.29286(12) 0.0304 1.0000 Uani .
C5 C 0.67150(19) 0.68607(13) 0.22645(14) 0.0340 1.0000 Uani .
C6 C 0.6587(2) 0.64193(14) 0.14287(12) 0.0308 1.0000 Uani .
C7 C 0.5347(2) 0.66238(13) 0.09706(12) 0.0307 1.0000 Uani .
C8 C 0.4208(2) 0.68472(19) 0.13676(15) 0.0438 1.0000 Uani .
C9 C 0.3078(2) 0.69621(19) 0.09367(17) 0.0480 1.0000 Uani .
C10 C 0.3074(2) 0.68605(16) 0.01011(16) 0.0436 1.0000 Uani .
C11 C 0.4184(3) 0.6652(2) -0.03063(15) 0.0459 1.0000 Uani .
C12 C 0.5314(2) 0.65257(17) 0.01273(13) 0.0391 1.0000 Uani .
C13 C 0.6369(2) 0.33424(16) 0.16161(15) 0.0399 1.0000 Uani .
C14 C 0.48980(19) 0.50769(14) 0.35929(11) 0.0291 1.0000 Uani .
C15 C 0.5849(3) 0.4426(2) 0.48204(16) 0.0585 1.0000 Uani .
C16 C 0.2814(3) 0.5117(3) 0.29392(19) 0.0751 1.0000 Uani .
C17 C 0.4359(3) 0.58337(16) 0.48314(14) 0.0469 1.0000 Uani .
C18 C 0.3183(2) 0.55517(19) 0.43808(15) 0.0473 1.0000 Uani .
C19 C 0.2064(4) 0.6208(3) 0.4587(3) 0.0924 1.0000 Uani .
C20 C 0.1853(6) 0.6137(3) 0.5510(4) 0.1330 1.0000 Uani .
C21 C 0.3045(7) 0.6365(3) 0.5984(3) 0.1314 1.0000 Uani .
C22 C 0.4181(4) 0.5715(3) 0.57511(17) 0.0806 1.0000 Uani .
C31 C 0.9180(2) 0.60900(17) 0.22820(17) 0.0433 1.0000 Uani .
C32 C 0.8488(2) 0.44144(19) 0.28990(13) 0.0414 1.0000 Uani .
C33 C 0.8248(2) 0.58639(17) 0.37956(15) 0.0429 1.0000 Uani .
O1 O 0.58210(13) 0.39418(9) 0.22371(10) 0.0330 1.0000 Uani .
O31 O 1.00395(19) 0.64280(17) 0.19688(14) 0.0720 1.0000 Uani .
O32 O 0.8957(2) 0.36782(15) 0.29801(15) 0.0731 1.0000 Uani .
O33 O 0.8565(2) 0.60122(17) 0.44561(13) 0.0677 1.0000 Uani .
N1 N 0.53940(18) 0.53037(13) 0.44138(10) 0.0364 1.0000 Uani .
N2 N 0.36523(16) 0.55720(17) 0.35393(11) 0.0412 1.0000 Uani .
H11 H 0.7425 0.4976 0.1263 0.0664(17) 1.0000 Uiso .
H41 H 0.5922 0.6832 0.3422 0.0664(17) 1.0000 Uiso .
H51 H 0.7234 0.7455 0.2342 0.0664(17) 1.0000 Uiso .
H61 H 0.7307 0.6656 0.1087 0.0664(17) 1.0000 Uiso .
H81 H 0.4205 0.6926 0.1973 0.0664(17) 1.0000 Uiso .
H91 H 0.2273 0.7118 0.1231 0.0664(17) 1.0000 Uiso .
H101 H 0.2264 0.6937 -0.0209 0.0664(17) 1.0000 Uiso .
H111 H 0.4181 0.6592 -0.0913 0.0664(17) 1.0000 Uiso .
H121 H 0.6112 0.6362 -0.0173 0.0664(17) 1.0000 Uiso .
H131 H 0.6100 0.2662 0.1704 0.0664(17) 1.0000 Uiso .
H132 H 0.7316 0.3385 0.1644 0.0664(17) 1.0000 Uiso .
H133 H 0.6073 0.3564 0.1069 0.0664(17) 1.0000 Uiso .
H141 H 0.4779 0.4368 0.3535 0.0664(17) 1.0000 Uiso .
H151 H 0.6180 0.4593 0.5373 0.0664(17) 1.0000 Uiso .
H152 H 0.6545 0.4132 0.4490 0.0664(17) 1.0000 Uiso .
H153 H 0.5134 0.3959 0.4874 0.0664(17) 1.0000 Uiso .
H161 H 0.1987 0.5469 0.2921 0.0664(17) 1.0000 Uiso .
H162 H 0.3223 0.5139 0.2391 0.0664(17) 1.0000 Uiso .
H163 H 0.2660 0.4434 0.3098 0.0664(17) 1.0000 Uiso .
H171 H 0.4502 0.6533 0.4726 0.0664(17) 1.0000 Uiso .
H181 H 0.2957 0.4876 0.4527 0.0664(17) 1.0000 Uiso .
H191 H 0.2263 0.6885 0.4432 0.0664(17) 1.0000 Uiso .
H192 H 0.1284 0.5991 0.4292 0.0664(17) 1.0000 Uiso .
H201 H 0.1175 0.6602 0.5671 0.0664(17) 1.0000 Uiso .
H202 H 0.1577 0.5470 0.5646 0.0664(17) 1.0000 Uiso .
H211 H 0.2863 0.6277 0.6577 0.0664(17) 1.0000 Uiso .
H212 H 0.3283 0.7049 0.5878 0.0664(17) 1.0000 Uiso .
H221 H 0.4963 0.5925 0.6047 0.0664(17) 1.0000 Uiso .
H222 H 0.3991 0.5031 0.5887 0.0664(17) 1.0000 Uiso .

loop_
_atom_site_aniso_label
_atom_site_aniso_U_11
_atom_site_aniso_U_22
_atom_site_aniso_U_33
_atom_site_aniso_U_23
_atom_site_aniso_U_13
_atom_site_aniso_U_12
Mn1 0.02801(12) 0.03223(13) 0.02874(13) 0.00091(13) -0.00027(12) 0.00010(13)
C1 0.0317(9) 0.0294(9) 0.0272(9) 0.0019(7) 0.0049(7) 0.0021(7)
C2 0.0288(8) 0.0277(8) 0.0249(9) -0.0006(8) 0.0005(8) -0.0007(7)
C3 0.0270(8) 0.0317(10) 0.0222(9) 0.0003(7) 0.0007(6) 0.0016(7)
C4 0.0340(10) 0.0294(9) 0.0280(11) -0.0012(7) -0.0021(7) 0.0037(8)
C5 0.0366(9) 0.0276(8) 0.0377(10) 0.0021(9) -0.0020(10) -0.0023(7)
C6 0.0331(10) 0.0295(9) 0.0300(10) 0.0055(7) 0.0042(8) -0.0015(8)
C7 0.0375(10) 0.0255(9) 0.0290(10) 0.0050(7) 0.0011(8) 0.0027(8)
C8 0.0434(13) 0.0511(14) 0.0370(12) 0.0022(10) 0.0016(10) 0.0130(10)
C9 0.0371(13) 0.0496(13) 0.0572(15) 0.0045(12) 0.0051(10) 0.0125(10)
C10 0.0437(13) 0.0350(11) 0.0519(14) 0.0068(10) -0.0102(10) 0.0029(9)
C11 0.0501(14) 0.0518(14) 0.0357(12) 0.0005(10) -0.0061(10) -0.0021(11)
C12 0.0421(12) 0.0451(12) 0.0301(11) 0.0003(9) 0.0022(9) -0.0022(10)
C13 0.0484(13) 0.0334(11) 0.0378(12) -0.0087(9) 0.0060(10) -0.0029(9)
C14 0.0311(10) 0.0332(10) 0.0229(9) -0.0015(7) 0.0007(7) 0.0015(8)
C15 0.0632(16) 0.0669(16) 0.0455(14) 0.0162(15) -0.0154(11) 0.0110(16)
C16 0.0399(13) 0.124(3) 0.0616(19) 0.0211(17) -0.0161(15) -0.0160(17)
C17 0.0750(18) 0.0330(11) 0.0326(11) -0.0051(8) 0.0239(11) -0.0071(10)
C18 0.0485(12) 0.0427(11) 0.0508(13) 0.0107(11) 0.0283(10) 0.0091(12)
C19 0.072(2) 0.080(2) 0.124(3) 0.033(2) 0.062(2) 0.0322(19)
C20 0.170(5) 0.064(2) 0.165(5) 0.014(3) 0.138(5) 0.029(3)
C21 0.239(7) 0.061(2) 0.094(3) -0.020(2) 0.122(4) -0.019(3)
C22 0.144(3) 0.065(2) 0.0331(13) -0.0109(13) 0.0337(16) -0.023(2)
C31 0.0354(11) 0.0485(12) 0.0459(13) 0.0021(12) 0.0034(11) -0.0022(9)
C32 0.0415(11) 0.0445(10) 0.0383(12) 0.0002(11) -0.0091(8) 0.0042(11)
C33 0.0395(11) 0.0471(13) 0.0422(13) -0.003(1) -0.0073(10) 0.0019(10)
O1 0.0439(8) 0.0259(6) 0.0293(7) -0.0034(6) 0.0076(7) -0.0044(5)
O31 0.0433(11) 0.0822(15) 0.0906(17) 0.0106(12) 0.0171(10) -0.0170(10)
O32 0.0826(15) 0.0523(11) 0.0844(17) 0.0046(11) -0.0251(12) 0.0251(10)
O33 0.0710(13) 0.0846(15) 0.0477(11) -0.0115(10) -0.0216(10) 0.0009(12)
N1 0.0449(10) 0.0436(10) 0.0209(8) 0.0003(7) -0.0011(7) 0.0005(8)
N2 0.0281(8) 0.0588(11) 0.0366(9) 0.0118(10) 0.0055(7) 0.0056(9)

loop_
_atom_type_symbol
_atom_type_scat_dispersion_real
_atom_type_scat_dispersion_imag
_atom_type_scat_Cromer_Mann_a1
_atom_type_scat_Cromer_Mann_b1
_atom_type_scat_Cromer_Mann_a2
_atom_type_scat_Cromer_Mann_b2
_atom_type_scat_Cromer_Mann_a3
_atom_type_scat_Cromer_Mann_b3
_atom_type_scat_Cromer_Mann_a4
_atom_type_scat_Cromer_Mann_b4
_atom_type_scat_Cromer_Mann_c
_atom_type_scat_source
C 0.0033 0.0016 2.3100 20.8439 1.0200 10.2075 1.5886 0.5687 0.8650 51.6512 0.2156 'International Tables Vol C 4.2.6.8 and 6.1.1.4'
H 0.0000 0.0000 0.4930 10.5109 0.3229 26.1257 0.1402 3.1424 0.0408 57.7998 0.0030 'International Tables Vol C 4.2.6.8 and 6.1.1.4'
O 0.0106 0.0060 3.0485 13.2771 2.2868 5.7011 1.5463 0.3239 0.8670 32.9089 0.2508 'International Tables Vol C 4.2.6.8 and 6.1.1.4'
N 0.0061 0.0033 12.2126 0.0057 3.1322 9.8933 2.0125 28.9975 1.1663 0.5826 -11.5290 'International Tables Vol C 4.2.6.8 and 6.1.1.4'
Mn 0.3368 0.7283 11.2819 5.3409 7.3573 0.3432 3.0193 17.8674 2.2441 83.7543 1.0896 'International Tables Vol C 4.2.6.8 and 6.1.1.4'

loop_
_geom_angle_atom_site_label_1
_geom_angle_atom_site_label_2
_geom_angle_atom_site_label_3
_geom_angle
_geom_angle_publ_flag
C1 Mn1 C2 37.29(7) yes
C1 Mn1 C3 68.14(7) yes
C2 Mn1 C3 38.15(7) yes
C1 Mn1 C4 79.05(7) yes
C2 Mn1 C4 68.21(7) yes
C3 Mn1 C4 38.78(7) yes
C1 Mn1 C5 64.44(7) yes
C2 Mn1 C5 77.97(7) yes
C3 Mn1 C5 67.77(7) yes
C4 Mn1 C5 37.01(8) yes
C1 Mn1 C31 93.40(10) yes
C2 Mn1 C31 130.14(10) yes
C3 Mn1 C31 152.91(9) yes
C4 Mn1 C31 120.72(9) yes
C5 Mn1 C31 86.65(9) yes
C1 Mn1 C32 99.78(8) yes
C2 Mn1 C32 89.86(8) yes
C3 Mn1 C32 108.40(9) yes
C4 Mn1 C32 145.53(9) yes
C5 Mn1 C32 164.20(9) yes
C1 Mn1 C33 167.70(10) yes
C2 Mn1 C33 134.09(10) yes
C3 Mn1 C33 100.36(9) yes
C4 Mn1 C33 89.20(9) yes
C5 Mn1 C33 107.89(10) yes
C31 Mn1 C32 93.75(11) yes
C31 Mn1 C33 95.76(12) yes
C32 Mn1 C33 87.81(10) yes
Mn1 C1 C2 71.33(12) yes
Mn1 C1 C6 94.39(12) yes
C2 C1 C6 118.68(17) yes
Mn1 C1 H11 103.8 no
C2 C1 H11 120.6 no
C6 C1 H11 120.7 no
Mn1 C2 C1 71.37(11) yes
Mn1 C2 C3 69.42(10) yes
C1 C2 C3 119.21(16) yes
Mn1 C2 O1 125.13(14) yes
C1 C2 O1 124.19(18) yes
C3 C2 O1 116.20(18) yes
Mn1 C3 C2 72.42(10) yes
Mn1 C3 C4 69.57(11) yes
C2 C3 C4 116.92(16) yes
Mn1 C3 C14 134.20(13) yes
C2 C3 C14 124.35(16) yes
C4 C3 C14 118.36(16) yes
Mn1 C4 C3 71.64(11) yes
Mn1 C4 C5 75.90(12) yes
C3 C4 C5 121.29(17) yes
Mn1 C4 H41 124.7 no
C3 C4 H41 119.4 no
C5 C4 H41 119.4 no
Mn1 C5 C4 67.09(11) yes
Mn1 C5 C6 93.05(12) yes
C4 C5 C6 119.82(17) yes
Mn1 C5 H51 109.6 no
C4 C5 H51 120.1 no
C6 C5 H51 120.1 no
C1 C6 C5 102.95(16) yes
C1 C6 C7 112.97(17) yes
C5 C6 C7 116.53(17) yes
C1 C6 H61 108.0 no
C5 C6 H61 108.0 no
C7 C6 H61 108.0 no
C6 C7 C8 122.80(19) yes
C6 C7 C12 119.39(19) yes
C8 C7 C12 117.7(2) yes
C7 C8 C9 121.3(2) yes
C7 C8 H81 119.4 no
C9 C8 H81 119.3 no
C8 C9 C10 119.7(2) yes
C8 C9 H91 120.2 no
C10 C9 H91 120.1 no
C9 C10 C11 120.2(2) yes
C9 C10 H101 119.9 no
C11 C10 H101 119.9 no
C10 C11 C12 120.1(2) yes
C10 C11 H111 119.9 no
C12 C11 H111 120.0 no
C11 C12 C7 121.0(2) yes
C11 C12 H121 119.5 no
C7 C12 H121 119.5 no
O1 C13 H131 109.5 no
O1 C13 H132 109.5 no
H131 C13 H132 109.4 no
O1 C13 H133 109.5 no
H131 C13 H133 109.5 no
H132 C13 H133 109.5 no
C3 C14 N1 112.93(16) yes
C3 C14 N2 108.49(15) yes
N1 C14 N2 105.47(16) yes
C3 C14 H141 109.9 no
N1 C14 H141 109.9 no
N2 C14 H141 110.0 no
N1 C15 H151 109.5 no
N1 C15 H152 109.4 no
H151 C15 H152 109.5 no
N1 C15 H153 109.5 no
H151 C15 H153 109.5 no
H152 C15 H153 109.5 no
N2 C16 H161 109.4 no
N2 C16 H162 109.4 no
H161 C16 H162 109.6 no
N2 C16 H163 109.4 no
H161 C16 H163 109.5 no
H162 C16 H163 109.6 no
C18 C17 C22 111.0(2) yes
C18 C17 N1 104.40(17) yes
C22 C17 N1 119.5(3) yes
C18 C17 H171 107.1 no
C22 C17 H171 107.1 no
N1 C17 H171 107.0 no
C17 C18 C19 111.8(3) yes
C17 C18 N2 100.49(17) yes
C19 C18 N2 117.2(2) yes
C17 C18 H181 108.9 no
C19 C18 H181 109.0 no
N2 C18 H181 109.0 no
C18 C19 C20 107.0(3) yes
C18 C19 H191 110.2 no
C20 C19 H191 110.1 no
C18 C19 H192 110.1 no
C20 C19 H192 109.9 no
H191 C19 H192 109.5 no
C19 C20 C21 112.0(4) yes
C19 C20 H201 108.9 no
C21 C20 H201 108.7 no
C19 C20 H202 108.9 no
C21 C20 H202 108.7 no
H201 C20 H202 109.6 no
C20 C21 C22 113.1(3) yes
C20 C21 H211 108.6 no
C22 C21 H211 108.5 no
C20 C21 H212 108.6 no
C22 C21 H212 108.6 no
H211 C21 H212 109.4 no
C17 C22 C21 106.0(3) yes
C17 C22 H221 110.3 no
C21 C22 H221 110.3 no
C17 C22 H222 110.3 no
C21 C22 H222 110.3 no
H221 C22 H222 109.6 no
Mn1 C31 O31 177.9(2) yes
Mn1 C32 O32 178.9(2) yes
Mn1 C33 O33 177.8(2) yes
C13 O1 C2 117.63(17) yes
C17 N1 C14 105.57(18) yes
C17 N1 C15 116.20(19) yes
C14 N1 C15 110.59(18) yes
C14 N2 C18 103.46(16) yes
C14 N2 C16 111.8(2) yes
C18 N2 C16 114.9(2) yes

loop_
_geom_bond_atom_site_label_1
_geom_bond_atom_site_label_2
_geom_bond_distance
_geom_bond_publ_flag
Mn1 C1 2.206(2) yes
Mn1 C2 2.2055(19) yes
Mn1 C3 2.1659(18) yes
Mn1 C4 2.139(2) yes
Mn1 C5 2.252(2) yes
Mn1 C31 1.818(2) yes
Mn1 C32 1.809(2) yes
Mn1 C33 1.814(2) yes
C1 C2 1.410(3) yes
C1 C6 1.527(3) yes
C1 H11 1.000 no
C2 C3 1.429(3) yes
C2 O1 1.370(2) yes
C3 C4 1.429(3) yes
C3 C14 1.515(3) yes
C4 C5 1.397(3) yes
C4 H41 1.000 no
C5 C6 1.511(3) yes
C5 H51 1.000 no
C6 C7 1.535(3) yes
C6 H61 1.001 no
C7 C8 1.400(3) yes
C7 C12 1.394(3) yes
C8 C9 1.395(4) yes
C8 H81 1.001 no
C9 C10 1.381(4) yes
C9 H91 1.000 no
C10 C11 1.378(4) yes
C10 H101 1.000 no
C11 C12 1.399(3) yes
C11 H111 1.001 no
C12 H121 1.000 no
C13 O1 1.439(3) yes
C13 H131 1.000 no
C13 H132 1.001 no
C13 H133 1.000 no
C14 N1 1.481(3) yes
C14 N2 1.485(3) yes
C14 H141 1.000 no
C15 N1 1.473(3) yes
C15 H151 1.000 no
C15 H152 1.001 no
C15 H153 1.000 no
C16 N2 1.468(4) yes
C16 H161 1.000 no
C16 H162 0.999 no
C16 H163 1.000 no
C17 C18 1.496(4) yes
C17 C22 1.532(3) yes
C17 N1 1.485(3) yes
C17 H171 1.001 no
C18 C19 1.530(4) yes
C18 N2 1.470(3) yes
C18 H181 1.000 no
C19 C20 1.536(7) yes
C19 H191 0.999 no
C19 H192 1.000 no
C20 C21 1.511(9) yes
C20 H201 0.999 no
C20 H202 0.999 no
C21 C22 1.548(7) yes
C21 H211 1.001 no
C21 H212 1.000 no
C22 H221 1.000 no
C22 H222 0.999 no
C31 O31 1.143(3) yes
C32 O32 1.146(3) yes
C33 O33 1.155(3) yes
